data_7015007
loop_
_publ_author_name
'Albrecht, Carolin'
'Bode, Maren'
'P\'erez, Janaina Marinas'
'Daniels, J\"org'
'Schnakenburg, Gregor'
'Streubel, Rainer'

_publ_section_title
;
 First examples of oxaphosphirane pentacarbonylchromium(0) and
 -molybdenum(0) complexes: synthesis, structures and reactions
;
_journal_issue 11
_journal_name_full 'Dalton Transactions'
_journal_page_first 2654
_journal_paper_doi 10.1039/c0dt01509a
_journal_volume 40
_journal_year 2011
_chemical_formula_moiety 'C19 H25 Cr O6 P Si2'
_chemical_formula_sum 'C19 H25 Cr O6 P Si2'
_chemical_formula_weight 488.54
_chemical_name_systematic
;
?
;
_space_group_IT_number 2
_symmetry_cell_setting triclinic
_symmetry_space_group_name_Hall '-P 1'
_symmetry_space_group_name_H-M 'P -1'
_atom_sites_solution_hydrogens geom
_atom_sites_solution_primary direct
_atom_sites_solution_secondary difmap
_cell_angle_alpha 86.974(5)
_cell_angle_beta 88.606(5)
_cell_angle_gamma 67.430(5)
_cell_formula_units_Z 2
_cell_length_a 8.8967(6)
_cell_length_b 10.5532(6)
_cell_length_c 13.9398(9)
_cell_measurement_reflns_used 4512
_cell_measurement_temperature 123(2)
_cell_measurement_theta_max 27.77
_cell_measurement_theta_min 2.09
_cell_volume 1206.85(14)
_computing_cell_refinement 'STOE X-AREA'
_computing_data_collection 'STOE X-AREA'
_computing_data_reduction 'STOE X-RED'
_computing_molecular_graphics 'DIAMOND (Brandenburg, 1999)'
_computing_publication_material 'SHELXL97 (Sheldrick, 1997)'
_computing_structure_refinement 'SHELXL-97 (Sheldrick, 1997)'
_computing_structure_solution 'SHELXS-97 (Sheldrick, 1990)'
_diffrn_ambient_temperature 123(2)
_diffrn_detector 'image plate (34 cm diameter)'
_diffrn_detector_area_resol_mean 6.67
_diffrn_detector_type STOE
_diffrn_measured_fraction_theta_full 0.983
_diffrn_measured_fraction_theta_max 0.983
_diffrn_measurement_details ' 115 frames, detector distance = 100 mm'
_diffrn_measurement_device '2-circle goniometer'
_diffrn_measurement_device_type 'STOE IPDS 2T'
_diffrn_measurement_method 'rotation method'
_diffrn_radiation_collimation '0.5 mm diameter, monocapillary'
_diffrn_radiation_monochromator 'plane graphite'
_diffrn_radiation_polarisn_norm 0
_diffrn_radiation_type 'Mo K\a'
_diffrn_radiation_wavelength 0.71073
_diffrn_reflns_av_R_equivalents 0.0629
_diffrn_reflns_av_sigmaI/netI 0.1116
_diffrn_reflns_limit_h_max 10
_diffrn_reflns_limit_h_min -11
_diffrn_reflns_limit_k_max 13
_diffrn_reflns_limit_k_min -13
_diffrn_reflns_limit_l_max 17
_diffrn_reflns_limit_l_min -17
_diffrn_reflns_number 11847
_diffrn_reflns_theta_full 27.00
_diffrn_reflns_theta_max 27.00
_diffrn_reflns_theta_min 2.09
_diffrn_source 'sealed X-ray tube, 12 x 0.4 mm long-fine focus'
_diffrn_source_current 45
_diffrn_source_power 2.25
_diffrn_source_voltage 50
_exptl_absorpt_coefficient_mu 0.669
_exptl_absorpt_correction_T_max 0.96483
_exptl_absorpt_correction_T_min 0.91912
_exptl_absorpt_correction_type multi-scan
_exptl_crystal_colour colourless
_exptl_crystal_density_diffrn 1.344
_exptl_crystal_density_method 'not measured'
_exptl_crystal_description plate
_exptl_crystal_F_000 508
_exptl_crystal_size_max 0.25
_exptl_crystal_size_mid 0.10
_exptl_crystal_size_min 0.04
_refine_diff_density_max 1.154
_refine_diff_density_min -0.471
_refine_diff_density_rms 0.074
_refine_ls_extinction_method none
_refine_ls_goodness_of_fit_ref 0.854
_refine_ls_hydrogen_treatment constr
_refine_ls_matrix_type full
_refine_ls_number_parameters 268
_refine_ls_number_reflns 5180
_refine_ls_number_restraints 12
_refine_ls_restrained_S_all 0.858
_refine_ls_R_factor_all 0.1181
_refine_ls_R_factor_gt 0.0586
_refine_ls_shift/su_max 0.000
_refine_ls_shift/su_mean 0.000
_refine_ls_structure_factor_coef Fsqd
_refine_ls_weighting_details 'calc w=1/[\s^2^(Fo^2^)+(0.0751P)^2^+0.0000P] where P=(Fo^2^+2Fc^2^)/3'
_refine_ls_weighting_scheme calc
_refine_ls_wR_factor_gt 0.1319
_refine_ls_wR_factor_ref 0.1500
_reflns_number_gt 2703
_reflns_number_total 5180
_reflns_threshold_expression >2sigma(I)
_cod_data_source_file C0DT01509A.TXT
_cod_data_source_block Greg820
_cod_depositor_comments
;
The following automatic conversions were performed:
'_exptl_absorpt_correction_type' value 'Multi-Scan' changed to
'multi-scan' according to
'/home/saulius/struct/CIF-dictionaries/cif_core.dic' dictionary named
'cif_core.dic' version 2.4.1 from 2010-06-29.

Automatic conversion script
Id: cif_fix_enum 1555 2011-01-17 13:19:09Z saulius 
;
_cod_original_cell_volume 1206.85(13)
_cod_database_code 7015007

loop_
_symmetry_equiv_pos_as_xyz
'x, y, z'
'-x, -y, -z'

loop_
_atom_site_label
_atom_site_type_symbol
_atom_site_fract_x
_atom_site_fract_y
_atom_site_fract_z
_atom_site_U_iso_or_equiv
_atom_site_adp_type
_atom_site_occupancy
_atom_site_symmetry_multiplicity
_atom_site_calc_flag
_atom_site_refinement_flags
_atom_site_disorder_assembly
_atom_site_disorder_group
C1 C 0.7778(6) 0.5196(5) 0.8587(3) 0.0449(12) Uani 1 1 d . . .
H1A H 0.8578 0.4236 0.8720 0.054 Uiso 1 1 calc R . .
C2 C 0.8264(6) 0.6289(4) 0.8950(3) 0.0403(11) Uani 1 1 d . . .
C3 C 0.7214(7) 0.7294(5) 0.9510(3) 0.0497(13) Uani 1 1 d . . .
H3A H 0.6170 0.7294 0.9672 0.060 Uiso 1 1 calc R . .
C4 C 0.7680(8) 0.8299(5) 0.9833(4) 0.0596(15) Uani 1 1 d . . .
H4A H 0.6948 0.8989 1.0218 0.072 Uiso 1 1 calc R . .
C5 C 0.9150(8) 0.8321(5) 0.9614(4) 0.0597(16) Uani 1 1 d . . .
H5A H 0.9454 0.9024 0.9838 0.072 Uiso 1 1 calc R . .
C6 C 1.0211(8) 0.7311(7) 0.9062(5) 0.0733(17) Uani 1 1 d U . .
H6A H 1.1253 0.7317 0.8902 0.088 Uiso 1 1 calc R . .
C7 C 0.9763(7) 0.6281(6) 0.8736(4) 0.0621(15) Uani 1 1 d U . .
H7A H 1.0504 0.5576 0.8365 0.075 Uiso 1 1 calc R . .
C8 C 0.6858(5) 0.3744(4) 0.7135(3) 0.0354(10) Uani 1 1 d . . .
H8A H 0.6183 0.3963 0.6540 0.043 Uiso 1 1 calc R . .
C9 C 0.6883(7) 0.2183(6) 0.9119(4) 0.0573(14) Uani 1 1 d . . .
H9A H 0.6614 0.2992 0.9504 0.086 Uiso 1 1 calc R . .
H9B H 0.8067 0.1748 0.9039 0.086 Uiso 1 1 calc R . .
H9C H 0.6481 0.1529 0.9444 0.086 Uiso 1 1 calc R . .
C10 C 0.6180(11) 0.1107(7) 0.7303(5) 0.092(2) Uani 1 1 d . . .
H10A H 0.7342 0.0563 0.7211 0.138 Uiso 1 1 calc R . .
H10B H 0.5642 0.1356 0.6676 0.138 Uiso 1 1 calc R . .
H10C H 0.5690 0.0565 0.7693 0.138 Uiso 1 1 calc R . .
C11 C 0.3715(7) 0.3729(7) 0.8038(4) 0.0695(17) Uani 1 1 d . . .
H11A H 0.3238 0.3986 0.7396 0.104 Uiso 1 1 calc R . .
H11B H 0.3540 0.4562 0.8381 0.104 Uiso 1 1 calc R . .
H11C H 0.3195 0.3180 0.8394 0.104 Uiso 1 1 calc R . .
C12 C 0.9889(7) 0.4076(6) 0.6243(4) 0.0663(16) Uani 1 1 d . . .
H12A H 0.9850 0.4671 0.6767 0.099 Uiso 1 1 calc R . .
H12B H 0.9256 0.4635 0.5698 0.099 Uiso 1 1 calc R . .
H12C H 1.1021 0.3594 0.6042 0.099 Uiso 1 1 calc R . .
C13 C 1.0403(7) 0.1634(5) 0.7585(4) 0.0570(14) Uani 1 1 d . . .
H13A H 0.9979 0.0945 0.7825 0.086 Uiso 1 1 calc R . .
H13B H 1.0487 0.2172 0.8118 0.086 Uiso 1 1 calc R . .
H13C H 1.1481 0.1173 0.7299 0.086 Uiso 1 1 calc R . .
C14 C 0.8872(8) 0.1810(7) 0.5640(4) 0.083(2) Uani 1 1 d . . .
H14C H 0.9931 0.1441 0.5316 0.125 Uiso 1 1 calc R . .
H14B H 0.8052 0.2416 0.5188 0.125 Uiso 1 1 calc R . .
H14A H 0.8560 0.1051 0.5870 0.125 Uiso 1 1 calc R . .
C15 C 0.4077(6) 0.9059(5) 0.5932(3) 0.0447(12) Uani 1 1 d . . .
C16 C 0.4441(7) 0.8388(5) 0.7771(4) 0.0514(13) Uani 1 1 d . . .
C17 C 0.7141(7) 0.7748(5) 0.6566(4) 0.0487(13) Uani 1 1 d . . .
C18 C 0.5764(6) 0.6476(5) 0.5478(3) 0.0433(11) Uani 1 1 d . . .
C19 C 0.3295(7) 0.6990(5) 0.6701(3) 0.0493(12) Uani 1 1 d . . .
Cr Cr 0.51835(9) 0.74142(7) 0.66381(5) 0.0374(2) Uani 1 1 d . . .
O1 O 0.6039(4) 0.5391(3) 0.8736(2) 0.0458(8) Uani 1 1 d . . .
O2 O 0.3380(5) 1.0090(3) 0.5515(2) 0.0555(9) Uani 1 1 d . . .
O3 O 0.3887(6) 0.9016(4) 0.8429(3) 0.0718(12) Uani 1 1 d . . .
O4 O 0.8308(5) 0.7940(4) 0.6488(3) 0.0663(11) Uani 1 1 d . . .
O5 O 0.6069(5) 0.5946(4) 0.4764(2) 0.0555(9) Uani 1 1 d . . .
O6 O 0.2130(5) 0.6764(4) 0.6745(3) 0.0723(12) Uani 1 1 d . . .
P P 0.65101(16) 0.54155(11) 0.75611(8) 0.0395(3) Uani 1 1 d . . .
Si1 Si 0.5921(2) 0.27120(15) 0.79310(11) 0.0536(4) Uani 1 1 d . . .
Si2 Si 0.90064(17) 0.27891(14) 0.66661(9) 0.0465(4) Uani 1 1 d . . .

loop_
_atom_site_aniso_label
_atom_site_aniso_U_11
_atom_site_aniso_U_22
_atom_site_aniso_U_33
_atom_site_aniso_U_23
_atom_site_aniso_U_13
_atom_site_aniso_U_12
C1 0.052(3) 0.034(2) 0.047(3) -0.0052(19) -0.013(2) -0.013(2)
C2 0.046(3) 0.039(2) 0.036(2) -0.0033(18) -0.013(2) -0.016(2)
C3 0.057(3) 0.057(3) 0.041(3) -0.013(2) -0.002(2) -0.027(3)
C4 0.069(4) 0.049(3) 0.061(3) -0.020(2) -0.010(3) -0.020(3)
C5 0.081(4) 0.048(3) 0.061(3) 0.003(2) -0.030(3) -0.036(3)
C6 0.071(3) 0.089(3) 0.077(3) -0.016(3) -0.007(3) -0.047(3)
C7 0.055(3) 0.070(3) 0.067(3) -0.025(2) -0.006(2) -0.027(2)
C8 0.037(2) 0.035(2) 0.036(2) -0.0050(17) -0.0086(18) -0.0149(19)
C9 0.057(3) 0.056(3) 0.062(3) 0.015(2) -0.007(3) -0.027(3)
C10 0.128(7) 0.073(4) 0.099(5) -0.015(4) -0.008(5) -0.064(5)
C11 0.055(4) 0.090(4) 0.071(4) 0.012(3) -0.010(3) -0.038(3)
C12 0.044(3) 0.083(4) 0.066(4) -0.001(3) 0.005(3) -0.018(3)
C13 0.051(3) 0.054(3) 0.053(3) -0.009(2) -0.006(2) -0.004(3)
C14 0.067(4) 0.092(5) 0.064(4) -0.036(3) -0.015(3) 0.003(3)
C15 0.044(3) 0.047(3) 0.044(3) -0.003(2) -0.005(2) -0.017(2)
C16 0.063(4) 0.038(3) 0.046(3) 0.003(2) -0.012(3) -0.011(2)
C17 0.054(3) 0.033(2) 0.059(3) -0.001(2) -0.018(3) -0.017(2)
C18 0.039(3) 0.045(3) 0.049(3) 0.001(2) -0.010(2) -0.018(2)
C19 0.047(3) 0.054(3) 0.044(3) 0.003(2) -0.008(2) -0.015(3)
Cr 0.0417(4) 0.0321(4) 0.0355(4) -0.0028(3) -0.0097(3) -0.0102(3)
O1 0.048(2) 0.0468(18) 0.0441(18) -0.0073(14) -0.0020(15) -0.0197(16)
O2 0.058(2) 0.0446(19) 0.055(2) 0.0126(16) -0.0096(18) -0.0109(17)
O3 0.094(3) 0.054(2) 0.047(2) -0.0097(18) -0.005(2) -0.004(2)
O4 0.054(3) 0.054(2) 0.097(3) 0.003(2) -0.016(2) -0.027(2)
O5 0.062(2) 0.064(2) 0.0420(19) -0.0170(16) -0.0025(17) -0.0233(19)
O6 0.053(3) 0.085(3) 0.081(3) 0.010(2) -0.009(2) -0.030(2)
P 0.0464(7) 0.0317(6) 0.0399(6) -0.0044(5) -0.0140(5) -0.0134(5)
Si1 0.0552(9) 0.0533(8) 0.0600(9) 0.0045(7) -0.0100(7) -0.0297(7)
Si2 0.0420(8) 0.0495(7) 0.0388(7) -0.0095(6) -0.0057(6) -0.0059(6)

loop_
_atom_type_symbol
_atom_type_description
_atom_type_scat_dispersion_real
_atom_type_scat_dispersion_imag
_atom_type_scat_source
C C 0.0033 0.0016 'International Tables Vol C Tables 4.2.6.8 and 6.1.1.4'
H H 0.0000 0.0000 'International Tables Vol C Tables 4.2.6.8 and 6.1.1.4'
Cr Cr 0.3209 0.6236 'International Tables Vol C Tables 4.2.6.8 and 6.1.1.4'
O O 0.0106 0.0060 'International Tables Vol C Tables 4.2.6.8 and 6.1.1.4'
P P 0.1023 0.0942 'International Tables Vol C Tables 4.2.6.8 and 6.1.1.4'
Si Si 0.0817 0.0704 'International Tables Vol C Tables 4.2.6.8 and 6.1.1.4'

loop_
_geom_angle_atom_site_label_1
_geom_angle_atom_site_label_2
_geom_angle_atom_site_label_3
_geom_angle
_geom_angle_site_symmetry_1
_geom_angle_site_symmetry_3
_geom_angle_publ_flag
O1 C1 C2 116.0(4) . . ?
O1 C1 P 60.8(2) . . ?
C2 C1 P 124.5(3) . . ?
O1 C1 H1A 114.8 . . ?
C2 C1 H1A 114.8 . . ?
P C1 H1A 114.8 . . ?
C7 C2 C3 119.8(4) . . ?
C7 C2 C1 119.6(4) . . ?
C3 C2 C1 120.6(5) . . ?
C4 C3 C2 119.8(5) . . ?
C4 C3 H3A 120.1 . . ?
C2 C3 H3A 120.1 . . ?
C5 C4 C3 121.2(5) . . ?
C5 C4 H4A 119.4 . . ?
C3 C4 H4A 119.4 . . ?
C4 C5 C6 119.1(5) . . ?
C4 C5 H5A 120.4 . . ?
C6 C5 H5A 120.4 . . ?
C5 C6 C7 120.3(6) . . ?
C5 C6 H6A 119.9 . . ?
C7 C6 H6A 119.9 . . ?
C2 C7 C6 119.7(6) . . ?
C2 C7 H7A 120.1 . . ?
C6 C7 H7A 120.1 . . ?
P C8 Si2 114.2(2) . . ?
P C8 Si1 113.9(2) . . ?
Si2 C8 Si1 117.1(2) . . ?
P C8 H8A 103.1 . . ?
Si2 C8 H8A 103.1 . . ?
Si1 C8 H8A 103.1 . . ?
Si1 C9 H9A 109.5 . . ?
Si1 C9 H9B 109.5 . . ?
H9A C9 H9B 109.5 . . ?
Si1 C9 H9C 109.5 . . ?
H9A C9 H9C 109.5 . . ?
H9B C9 H9C 109.5 . . ?
Si1 C10 H10A 109.5 . . ?
Si1 C10 H10B 109.5 . . ?
H10A C10 H10B 109.5 . . ?
Si1 C10 H10C 109.5 . . ?
H10A C10 H10C 109.5 . . ?
H10B C10 H10C 109.5 . . ?
Si1 C11 H11A 109.5 . . ?
Si1 C11 H11B 109.5 . . ?
H11A C11 H11B 109.5 . . ?
Si1 C11 H11C 109.5 . . ?
H11A C11 H11C 109.5 . . ?
H11B C11 H11C 109.5 . . ?
Si2 C12 H12A 109.5 . . ?
Si2 C12 H12B 109.5 . . ?
H12A C12 H12B 109.5 . . ?
Si2 C12 H12C 109.5 . . ?
H12A C12 H12C 109.5 . . ?
H12B C12 H12C 109.5 . . ?
Si2 C13 H13A 109.5 . . ?
Si2 C13 H13B 109.5 . . ?
H13A C13 H13B 109.5 . . ?
Si2 C13 H13C 109.5 . . ?
H13A C13 H13C 109.5 . . ?
H13B C13 H13C 109.5 . . ?
Si2 C14 H14C 109.5 . . ?
Si2 C14 H14B 109.5 . . ?
H14C C14 H14B 109.5 . . ?
Si2 C14 H14A 109.5 . . ?
H14C C14 H14A 109.5 . . ?
H14B C14 H14A 109.5 . . ?
O2 C15 Cr 178.4(4) . . ?
O3 C16 Cr 175.2(5) . . ?
O4 C17 Cr 177.5(5) . . ?
O5 C18 Cr 177.6(4) . . ?
O6 C19 Cr 178.4(5) . . ?
C15 Cr C16 88.1(2) . . ?
C15 Cr C19 91.5(2) . . ?
C16 Cr C19 87.8(2) . . ?
C15 Cr C18 89.8(2) . . ?
C16 Cr C18 175.8(2) . . ?
C19 Cr C18 88.7(2) . . ?
C15 Cr C17 90.7(2) . . ?
C16 Cr C17 94.1(2) . . ?
C19 Cr C17 177.2(2) . . ?
C18 Cr C17 89.6(2) . . ?
C15 Cr P 177.98(16) . . ?
C16 Cr P 89.95(14) . . ?
C19 Cr P 88.15(15) . . ?
C18 Cr P 92.17(14) . . ?
C17 Cr P 89.74(14) . . ?
C1 O1 P 68.5(2) . . ?
O1 P C1 50.7(2) . . ?
O1 P C8 107.47(19) . . ?
C1 P C8 108.3(2) . . ?
O1 P Cr 118.24(12) . . ?
C1 P Cr 127.73(15) . . ?
C8 P Cr 121.98(14) . . ?
C9 Si1 C11 111.5(3) . . ?
C9 Si1 C10 107.6(3) . . ?
C11 Si1 C10 107.6(3) . . ?
C9 Si1 C8 113.7(2) . . ?
C11 Si1 C8 108.3(2) . . ?
C10 Si1 C8 107.9(3) . . ?
C14 Si2 C13 110.3(3) . . ?
C14 Si2 C12 109.0(3) . . ?
C13 Si2 C12 107.1(3) . . ?
C14 Si2 C8 108.0(3) . . ?
C13 Si2 C8 113.5(2) . . ?
C12 Si2 C8 108.8(2) . . ?

loop_
_geom_bond_atom_site_label_1
_geom_bond_atom_site_label_2
_geom_bond_distance
_geom_bond_site_symmetry_2
_geom_bond_publ_flag
C1 O1 1.491(6) . ?
C1 C2 1.493(6) . ?
C1 P 1.793(4) . ?
C1 H1A 1.0000 . ?
C2 C7 1.356(8) . ?
C2 C3 1.378(7) . ?
C3 C4 1.377(7) . ?
C3 H3A 0.9500 . ?
C4 C5 1.345(9) . ?
C4 H4A 0.9500 . ?
C5 C6 1.378(9) . ?
C5 H5A 0.9500 . ?
C6 C7 1.393(8) . ?
C6 H6A 0.9500 . ?
C7 H7A 0.9500 . ?
C8 P 1.800(4) . ?
C8 Si2 1.904(5) . ?
C8 Si1 1.907(5) . ?
C8 H8A 1.0000 . ?
C9 Si1 1.841(5) . ?
C9 H9A 0.9800 . ?
C9 H9B 0.9800 . ?
C9 H9C 0.9800 . ?
C10 Si1 1.881(6) . ?
C10 H10A 0.9800 . ?
C10 H10B 0.9800 . ?
C10 H10C 0.9800 . ?
C11 Si1 1.848(6) . ?
C11 H11A 0.9800 . ?
C11 H11B 0.9800 . ?
C11 H11C 0.9800 . ?
C12 Si2 1.876(7) . ?
C12 H12A 0.9800 . ?
C12 H12B 0.9800 . ?
C12 H12C 0.9800 . ?
C13 Si2 1.849(5) . ?
C13 H13A 0.9800 . ?
C13 H13B 0.9800 . ?
C13 H13C 0.9800 . ?
C14 Si2 1.841(5) . ?
C14 H14C 0.9800 . ?
C14 H14B 0.9800 . ?
C14 H14A 0.9800 . ?
C15 O2 1.157(5) . ?
C15 Cr 1.873(5) . ?
C16 O3 1.146(6) . ?
C16 Cr 1.894(5) . ?
C17 O4 1.133(6) . ?
C17 Cr 1.904(6) . ?
C18 O5 1.142(5) . ?
C18 Cr 1.897(5) . ?
C19 O6 1.149(6) . ?
C19 Cr 1.896(6) . ?
Cr P 2.3181(13) . ?
O1 P 1.682(3) . ?
